data_2214688
loop_
_publ_author_name
'Ali, Hapipah M.'
'Nazzatush Shimar, Jamaludin'
'Ng, Seik Weng'

_publ_section_title
;
 2-(1<i>H</i>-Indol-3-yl)-2'-(1<i>H</i>-indol-3-ylmethylene)acetohydrazide
;
_journal_coeditor_code HB2473
_journal_issue 8
_journal_name_full 'Acta Crystallographica Section E'
_journal_page_first o3459
_journal_page_last o3459
_journal_paper_doi 10.1107/S1600536807032655
_journal_volume 63
_journal_year 2007
_chemical_formula_iupac 'C19 H16 N4 O'
_chemical_formula_moiety 'C19 H16 N4 O'
_chemical_formula_sum 'C19 H16 N4 O'
_chemical_formula_weight 316.36
_chemical_name_systematic
;
2-(1<i>H</i>-Indol-3-yl)-2'-(1<i>H</i>-indol-3-ylmethylene)acetohydrazide
;
_space_group_IT_number 9
_symmetry_cell_setting monoclinic
_symmetry_space_group_name_Hall 'C -2yc'
_symmetry_space_group_name_H-M 'C 1 c 1'
_atom_sites_solution_hydrogens geom
_atom_sites_solution_primary direct
_atom_sites_solution_secondary difmap
_audit_creation_method SHELXL97
_cell_angle_alpha 90.00
_cell_angle_beta 102.1930(10)
_cell_angle_gamma 90.00
_cell_formula_units_Z 4
_cell_length_a 14.0350(2)
_cell_length_b 14.4517(2)
_cell_length_c 8.13720(10)
_cell_measurement_reflns_used 8692
_cell_measurement_temperature 293(2)
_cell_measurement_theta_max 30.2
_cell_measurement_theta_min 2.8
_cell_volume 1613.23(4)
_computing_cell_refinement 'SAINT (Bruker, 2005)'
_computing_data_collection 'APEX2 (Bruker, 2005)'
_computing_data_reduction SAINT
_computing_molecular_graphics 'X-SEED (Barbour, 2001)'
_computing_publication_material 'publCIF (Westrip, 2007)'
_computing_structure_refinement 'SHELXL97 (Sheldrick, 1997)'
_computing_structure_solution 'SHELXS97 (Sheldrick, 1997)'
_diffrn_ambient_temperature 173(2)
_diffrn_measured_fraction_theta_full 0.992
_diffrn_measured_fraction_theta_max 0.992
_diffrn_measurement_device_type 'Bruker APEXII CCD area-detector'
_diffrn_measurement_method '\f and \w'
_diffrn_radiation_monochromator graphite
_diffrn_radiation_source 'medium-focus sealed tube'
_diffrn_radiation_type MoK\a
_diffrn_radiation_wavelength 0.71073
_diffrn_reflns_av_R_equivalents 0.0228
_diffrn_reflns_av_sigmaI/netI 0.0242
_diffrn_reflns_limit_h_max 19
_diffrn_reflns_limit_h_min -19
_diffrn_reflns_limit_k_max 20
_diffrn_reflns_limit_k_min -20
_diffrn_reflns_limit_l_max 11
_diffrn_reflns_limit_l_min -11
_diffrn_reflns_number 12370
_diffrn_reflns_theta_full 30.00
_diffrn_reflns_theta_max 30.00
_diffrn_reflns_theta_min 2.05
_diffrn_standards_decay_% 0
_diffrn_standards_interval_count 0
_diffrn_standards_interval_time 0
_diffrn_standards_number 0
_exptl_absorpt_coefficient_mu 0.084
_exptl_absorpt_correction_type none
_exptl_crystal_colour 'light yellow'
_exptl_crystal_density_diffrn 1.303
_exptl_crystal_density_method 'not measured'
_exptl_crystal_description 'tapered needle'
_exptl_crystal_F_000 664
_exptl_crystal_size_max 0.60
_exptl_crystal_size_mid 0.15
_exptl_crystal_size_min 0.10
_refine_diff_density_max 0.383
_refine_diff_density_min -0.257
_refine_ls_abs_structure_details 'Friedel pairs were merged'
_refine_ls_extinction_method none
_refine_ls_goodness_of_fit_ref 1.171
_refine_ls_hydrogen_treatment mixed
_refine_ls_matrix_type full
_refine_ls_number_parameters 281
_refine_ls_number_reflns 2340
_refine_ls_number_restraints 17
_refine_ls_restrained_S_all 1.167
_refine_ls_R_factor_all 0.0368
_refine_ls_R_factor_gt 0.0337
_refine_ls_shift/su_max 0.001
_refine_ls_shift/su_mean 0.000
_refine_ls_structure_factor_coef Fsqd
_refine_ls_weighting_details 'calc w = 1/[\s^2^(Fo^2^)+(0.0767P)^2^+0.0497P] where P=(Fo^2^+2Fc^2^)/3'
_refine_ls_weighting_scheme calc
_refine_ls_wR_factor_gt 0.0902
_refine_ls_wR_factor_ref 0.0997
_reflns_number_gt 2260
_reflns_number_total 2340
_reflns_threshold_expression I>2\s(I)
_cod_data_source_file hb2473.cif
_cod_data_source_block I
_cod_original_sg_symbol_H-M 'C c'
_cod_database_code 2214688
_cod_database_fobs_code 2214688

loop_
_symmetry_equiv_pos_as_xyz
'x, y, z'
'x, -y, z+1/2'
'x+1/2, y+1/2, z'
'x+1/2, -y+1/2, z+1/2'

loop_
_atom_site_type_symbol
_atom_site_label
_atom_site_fract_x
_atom_site_fract_y
_atom_site_fract_z
_atom_site_U_iso_or_equiv
_atom_site_adp_type
_atom_site_calc_flag
_atom_site_refinement_flags
_atom_site_occupancy
O O1 0.50000(8) 0.58900(8) 0.50001(14) 0.0172(2) Uani d . 1
N N1 0.86357(11) 0.22337(10) 0.56290(18) 0.0207(3) Uani d D 1
N N2 0.62106(9) 0.44789(8) 0.44976(15) 0.0139(2) Uani d . 1
N N3 0.55394(9) 0.49082(9) 0.32082(15) 0.0143(2) Uani d D 1
N N4 0.20100(11) 0.47912(12) 0.2027(2) 0.0279(3) Uani d D 1
C C1 0.87353(11) 0.28098(11) 0.7011(2) 0.0176(3) Uani d . 1
C C2 0.94407(13) 0.28031(13) 0.8506(2) 0.0236(3) Uani d D 1
C C3 0.93560(13) 0.34678(13) 0.9698(2) 0.0260(3) Uani d D 1
C C4 0.85926(14) 0.41173(13) 0.9415(2) 0.0247(3) Uani d D 1
C C5 0.79050(12) 0.41325(11) 0.7917(2) 0.0193(3) Uani d D 1
C C6 0.79757(10) 0.34736(10) 0.66815(18) 0.0150(3) Uani d . 1
C C7 0.78624(12) 0.25238(12) 0.44324(19) 0.0204(3) Uani d D 1
C C8 0.74261(11) 0.32866(10) 0.50057(19) 0.0160(3) Uani d . 1
C C9 0.66442(11) 0.37875(10) 0.39548(18) 0.0154(3) Uani d D 1
C C10 0.49922(10) 0.56129(9) 0.35533(18) 0.0134(2) Uani d . 1
C C11 0.43239(10) 0.60328(10) 0.20165(19) 0.0152(3) Uani d D 1
C C12 0.30093(12) 0.48812(12) 0.2490(2) 0.0226(3) Uani d . 1
C C13 0.33009(11) 0.56780(10) 0.18153(18) 0.0154(3) Uani d . 1
C C14 0.24281(10) 0.61075(10) 0.08736(18) 0.0155(3) Uani d . 1
C C15 0.22490(11) 0.69156(11) -0.0099(2) 0.0193(3) Uani d D 1
C C16 0.12907(13) 0.71310(12) -0.0859(2) 0.0246(3) Uani d D 1
C C17 0.05120(13) 0.65631(15) -0.0636(2) 0.0274(4) Uani d D 1
C C18 0.06691(12) 0.57637(15) 0.0317(2) 0.0276(4) Uani d D 1
C C19 0.16355(12) 0.55390(12) 0.1053(2) 0.0212(3) Uani d . 1
H H1n 0.906(2) 0.1812(18) 0.551(4) 0.046(8) Uiso d D 1
H H3n 0.5469(17) 0.4733(16) 0.2169(15) 0.017(5) Uiso d D 1
H H4n 0.167(2) 0.4364(17) 0.242(4) 0.041(8) Uiso d D 1
H H2 0.9927(18) 0.2299(16) 0.860(4) 0.041(8) Uiso d D 1
H H3 0.9847(16) 0.348(2) 1.079(2) 0.034(7) Uiso d D 1
H H4 0.851(2) 0.4539(18) 1.034(3) 0.041(7) Uiso d D 1
H H5 0.7363(14) 0.4593(15) 0.772(3) 0.027(6) Uiso d D 1
H H7 0.7666(19) 0.2195(16) 0.334(2) 0.026(6) Uiso d D 1
H H9 0.6452(19) 0.3595(18) 0.2750(15) 0.025(6) Uiso d D 1
H H11A 0.4299(18) 0.6713(7) 0.218(3) 0.022(6) Uiso d D 1
H H11B 0.4619(17) 0.5947(18) 0.101(2) 0.024(6) Uiso d D 1
H H12 0.341(2) 0.439(2) 0.309(4) 0.034(7) Uiso d . 1
H H15 0.2789(15) 0.7343(17) -0.021(4) 0.032(7) Uiso d D 1
H H16 0.117(2) 0.7690(13) -0.159(3) 0.037(8) Uiso d D 1
H H17 -0.0162(10) 0.6719(19) -0.124(3) 0.032(7) Uiso d D 1
H H18 0.0150(16) 0.5337(17) 0.050(4) 0.037(7) Uiso d D 1

loop_
_atom_site_aniso_label
_atom_site_aniso_U_11
_atom_site_aniso_U_22
_atom_site_aniso_U_33
_atom_site_aniso_U_12
_atom_site_aniso_U_13
_atom_site_aniso_U_23
O1 0.0198(5) 0.0187(5) 0.0121(5) 0.0055(4) 0.0011(4) -0.0006(4)
N1 0.0239(6) 0.0203(6) 0.0181(6) 0.0101(5) 0.0049(5) 0.0000(5)
N2 0.0131(5) 0.0155(5) 0.0118(6) 0.0026(4) 0.0000(4) 0.0025(4)
N3 0.0158(5) 0.0172(5) 0.0088(5) 0.0037(4) 0.0001(4) -0.0002(4)
N4 0.0196(7) 0.0330(8) 0.0278(7) -0.0075(5) -0.0029(5) 0.0127(6)
C1 0.0175(6) 0.0186(6) 0.0167(7) 0.0046(5) 0.0034(5) 0.0022(5)
C2 0.0198(7) 0.0287(8) 0.0207(8) 0.0060(6) 0.0005(6) 0.0044(6)
C3 0.0236(7) 0.0316(8) 0.0187(8) 0.0000(6) -0.0046(6) -0.0001(6)
C4 0.0268(8) 0.0263(8) 0.0187(7) -0.0013(6) -0.0007(6) -0.0057(6)
C5 0.0210(7) 0.0180(7) 0.0181(7) 0.0027(5) 0.0022(5) -0.0031(5)
C6 0.0147(6) 0.0151(6) 0.0149(6) 0.0029(4) 0.0024(5) 0.0006(5)
C7 0.0244(7) 0.0199(7) 0.0163(7) 0.0065(5) 0.0033(5) -0.0023(5)
C8 0.0174(6) 0.0157(6) 0.0141(6) 0.0040(5) 0.0017(5) -0.0001(5)
C9 0.0163(6) 0.0170(6) 0.0122(6) 0.0026(5) 0.0009(5) 0.0001(5)
C10 0.0123(5) 0.0147(5) 0.0122(6) 0.0014(4) 0.0004(4) 0.0024(5)
C11 0.0141(6) 0.0176(6) 0.0125(6) 0.0027(5) -0.0005(5) 0.0038(5)
C12 0.0198(7) 0.0254(7) 0.0196(7) -0.0031(6) -0.0027(6) 0.0074(6)
C13 0.0150(6) 0.0177(6) 0.0123(6) 0.0010(5) -0.0001(5) 0.0013(5)
C14 0.0149(6) 0.0186(6) 0.0121(6) 0.0019(5) 0.0010(5) -0.0014(5)
C15 0.0189(7) 0.0195(6) 0.0180(7) 0.0048(5) 0.0005(5) 0.0001(5)
C16 0.0222(8) 0.0244(7) 0.0246(8) 0.0086(6) -0.0010(6) 0.0016(6)
C17 0.0174(7) 0.0389(9) 0.0231(8) 0.0073(6) -0.0018(6) -0.0001(7)
C18 0.0157(7) 0.0402(9) 0.0250(8) -0.0026(6) -0.0001(6) 0.0007(7)
C19 0.0173(6) 0.0279(8) 0.0170(7) -0.0019(5) 0.0005(5) 0.0032(6)

loop_
_atom_type_symbol
_atom_type_description
_atom_type_scat_dispersion_real
_atom_type_scat_dispersion_imag
_atom_type_scat_source
C C 0.0033 0.0016 'International Tables Vol C Tables 4.2.6.8 and 6.1.1.4'
H H 0.0000 0.0000 'International Tables Vol C Tables 4.2.6.8 and 6.1.1.4'
N N 0.0061 0.0033 'International Tables Vol C Tables 4.2.6.8 and 6.1.1.4'
O O 0.0106 0.0060 'International Tables Vol C Tables 4.2.6.8 and 6.1.1.4'

loop_
_geom_angle_atom_site_label_1
_geom_angle_atom_site_label_2
_geom_angle_atom_site_label_3
_geom_angle
C7 N1 C1 108.94(12)
C7 N1 H1n 127(2)
C1 N1 H1n 124(2)
C9 N2 N3 112.15(12)
C10 N3 N2 120.32(12)
C10 N3 H3n 118.3(16)
N2 N3 H3n 121.4(16)
C19 N4 C12 109.00(14)
C19 N4 H4n 126(2)
C12 N4 H4n 124(2)
N1 C1 C2 129.47(15)
N1 C1 C6 108.12(13)
C2 C1 C6 122.40(15)
C3 C2 C1 117.02(15)
C3 C2 H2 128.1(19)
C1 C2 H2 114.8(19)
C2 C3 C4 121.48(15)
C2 C3 H3 118.9(17)
C4 C3 H3 119.6(17)
C5 C4 C3 121.32(16)
C5 C4 H4 119.3(19)
C3 C4 H4 119.2(19)
C4 C5 C6 118.54(15)
C4 C5 H5 121.0(16)
C6 C5 H5 120.4(16)
C5 C6 C1 119.21(14)
C5 C6 C8 134.37(14)
C1 C6 C8 106.42(13)
N1 C7 C8 110.21(14)
N1 C7 H7 121.4(15)
C8 C7 H7 128.4(15)
C7 C8 C9 122.39(14)
C7 C8 C6 106.28(13)
C9 C8 C6 131.06(13)
N2 C9 C8 122.73(13)
N2 C9 H9 120.0(16)
C8 C9 H9 117.2(16)
O1 C10 N3 123.58(13)
O1 C10 C11 122.08(13)
N3 C10 C11 114.31(13)
C13 C11 C10 111.28(12)
C13 C11 H11A 107.0(15)
C10 C11 H11A 108.4(14)
C13 C11 H11B 114.9(15)
C10 C11 H11B 109.4(15)
H11A C11 H11B 106(2)
C13 C12 N4 109.95(14)
C13 C12 H12 128.8(18)
N4 C12 H12 120.8(18)
C12 C13 C14 106.37(13)
C12 C13 C11 126.96(13)
C14 C13 C11 126.67(13)
C15 C14 C19 119.35(14)
C15 C14 C13 133.57(14)
C19 C14 C13 107.08(13)
C16 C15 C14 118.55(15)
C16 C15 H15 120.2(17)
C14 C15 H15 121.2(17)
C15 C16 C17 121.05(16)
C15 C16 H16 117.9(17)
C17 C16 H16 121.1(17)
C18 C17 C16 121.51(15)
C18 C17 H17 119.1(17)
C16 C17 H17 119.3(17)
C17 C18 C19 117.31(16)
C17 C18 H18 124.8(18)
C19 C18 H18 117.9(18)
N4 C19 C18 130.20(16)
N4 C19 C14 107.59(14)
C18 C19 C14 122.20(16)

loop_
_geom_bond_atom_site_label_1
_geom_bond_atom_site_label_2
_geom_bond_distance
O1 C10 1.2414(19)
N1 C7 1.362(2)
N1 C1 1.382(2)
N1 H1n 0.876(10)
N2 C9 1.2952(18)
N2 N3 1.3985(16)
N3 C10 1.3405(18)
N3 H3n 0.868(10)
N4 C19 1.377(2)
N4 C12 1.379(2)
N4 H4n 0.883(10)
C1 C2 1.397(2)
C1 C6 1.4171(19)
C2 C3 1.388(3)
C2 H2 0.991(10)
C3 C4 1.406(3)
C3 H3 1.002(10)
C4 C5 1.386(2)
C4 H4 0.993(10)
C5 C6 1.404(2)
C5 H5 0.998(10)
C6 C8 1.443(2)
C7 C8 1.389(2)
C7 H7 0.996(10)
C8 C9 1.436(2)
C9 H9 1.000(10)
C10 C11 1.5220(19)
C11 C13 1.501(2)
C11 H11A 0.994(10)
C11 H11B 1.000(10)
C12 C13 1.375(2)
C12 H12 0.97(3)
C13 C14 1.4410(19)
C14 C15 1.403(2)
C14 C19 1.415(2)
C15 C16 1.392(2)
C15 H15 0.996(10)
C16 C17 1.409(3)
C16 H16 0.998(10)
C17 C18 1.383(3)
C17 H17 0.994(10)
C18 C19 1.400(2)
C18 H18 0.991(10)

loop_
_geom_hbond_atom_site_label_D
_geom_hbond_atom_site_label_H
_geom_hbond_atom_site_label_A
_geom_hbond_site_symmetry_A
_geom_hbond_distance_DH
_geom_hbond_distance_HA
_geom_hbond_distance_DA
_geom_hbond_angle_DHA
_geom_hbond_publ_flag
N1 H1N O1 3_545 0.880(10) 1.980(10) 2.848(2) 174(3) yes
N3 H3N O1 2_564 0.870(10) 1.970(10) 2.808(2) 163(2) yes

loop_
_geom_torsion_atom_site_label_1
_geom_torsion_atom_site_label_2
_geom_torsion_atom_site_label_3
_geom_torsion_atom_site_label_4
_geom_torsion
C9 N2 N3 C10 177.12(13)
C7 N1 C1 C2 -177.43(18)
C7 N1 C1 C6 1.60(18)
N1 C1 C2 C3 -179.51(17)
C6 C1 C2 C3 1.6(3)
C1 C2 C3 C4 0.2(3)
C2 C3 C4 C5 -1.4(3)
C3 C4 C5 C6 0.8(3)
C4 C5 C6 C1 0.9(2)
C4 C5 C6 C8 -178.63(17)
N1 C1 C6 C5 178.76(14)
C2 C1 C6 C5 -2.1(2)
N1 C1 C6 C8 -1.63(17)
C2 C1 C6 C8 177.48(15)
C1 N1 C7 C8 -0.93(19)
N1 C7 C8 C9 174.55(14)
N1 C7 C8 C6 -0.11(19)
C5 C6 C8 C7 -179.41(17)
C1 C6 C8 C7 1.06(17)
C5 C6 C8 C9 6.6(3)
C1 C6 C8 C9 -172.95(16)
N3 N2 C9 C8 174.31(13)
C7 C8 C9 N2 177.46(15)
C6 C8 C9 N2 -9.3(3)
N2 N3 C10 O1 -4.2(2)
N2 N3 C10 C11 177.81(12)
O1 C10 C11 C13 -78.13(17)
N3 C10 C11 C13 99.87(15)
C19 N4 C12 C13 -0.6(2)
N4 C12 C13 C14 -0.1(2)
N4 C12 C13 C11 179.88(16)
C10 C11 C13 C12 -20.7(2)
C10 C11 C13 C14 159.29(14)
C12 C13 C14 C15 -179.13(17)
C11 C13 C14 C15 0.9(3)
C12 C13 C14 C19 0.75(17)
C11 C13 C14 C19 -179.23(15)
C19 C14 C15 C16 0.0(2)
C13 C14 C15 C16 179.90(17)
C14 C15 C16 C17 1.2(2)
C15 C16 C17 C18 -1.1(3)
C16 C17 C18 C19 -0.1(3)
C12 N4 C19 C18 -178.80(19)
C12 N4 C19 C14 1.1(2)
C17 C18 C19 N4 -178.77(19)
C17 C18 C19 C14 1.4(3)
C15 C14 C19 N4 178.78(15)
C13 C14 C19 N4 -1.13(18)
C15 C14 C19 C18 -1.3(2)
C13 C14 C19 C18 178.77(16)

loop_
_cod_related_entry_id
_cod_related_entry_database
_cod_related_entry_code
1 ChemSpider 10527945
